data_4321889
loop_
_publ_author_name
'Donald J. Darensbourg'
'Way-Zen Lee'
'M. Jason Adams'
'David L. Larkins'
'Joseph H. Reibenspies'

_publ_section_title
;
 Diamond-Shaped Heterometallic Complexes of Iron(II) and Copper(I) Bridged
 by Cyanide Groups
;
_journal_name_full 'Inorganic Chemistry'
_journal_page_first 1378
_journal_page_last 1379
_journal_paper_doi 10.1021/ic981419h
_journal_volume 38
_journal_year 1999
_chemical_formula_sum 'C27 H40 Cl2 Cu Fe N2 O P'
_chemical_formula_weight 629.87
_chemical_name_systematic
;
 ?
;
_space_group_IT_number 2
_symmetry_cell_setting triclinic
_symmetry_space_group_name_Hall '-P 1'
_symmetry_space_group_name_H-M 'P -1'
_atom_sites_solution_hydrogens geom
_atom_sites_solution_primary direct
_atom_sites_solution_secondary difmap
_audit_creation_method SHELXL
_cell_angle_alpha 84.06(7)
_cell_angle_beta 82.86(6)
_cell_angle_gamma 75.56(8)
_cell_formula_units_Z 2
_cell_length_a 9.615(8)
_cell_length_b 10.700(11)
_cell_length_c 14.918(11)
_cell_measurement_temperature 293(2)
_cell_volume 1471(2)
_computing_structure_refinement 'SHELXL-93 (Sheldrick, 1993)'
_computing_structure_solution 'SHELXS-86 (Sheldrick, 1990)'
_diffrn_ambient_temperature 293(2)
_diffrn_radiation_monochromator graphite
_diffrn_radiation_source 'fine-focus sealed tube'
_diffrn_radiation_type MoK\a
_diffrn_radiation_wavelength 0.71073
_diffrn_reflns_av_R_equivalents 0.0309
_diffrn_reflns_av_sigmaI/netI 0.0455
_diffrn_reflns_limit_h_max 11
_diffrn_reflns_limit_h_min 0
_diffrn_reflns_limit_k_max 12
_diffrn_reflns_limit_k_min -12
_diffrn_reflns_limit_l_max 17
_diffrn_reflns_limit_l_min -17
_diffrn_reflns_number 5521
_diffrn_reflns_theta_max 25.00
_diffrn_reflns_theta_min 2.20
_exptl_absorpt_coefficient_mu 1.475
_exptl_crystal_density_diffrn 1.422
_exptl_crystal_F_000 656
_refine_diff_density_max 1.252
_refine_diff_density_min -0.592
_refine_diff_density_rms 0.072
_refine_ls_extinction_coef 0.0000(5)
_refine_ls_extinction_expression Fc^*^=kFc[1+0.001xFc^2^\l^3^/sin(2\q)]^-1/4^
_refine_ls_extinction_method SHELXL
_refine_ls_goodness_of_fit_all 1.015
_refine_ls_goodness_of_fit_obs 1.035
_refine_ls_matrix_type full
_refine_ls_number_parameters 317
_refine_ls_number_reflns 5154
_refine_ls_number_restraints 0
_refine_ls_restrained_S_all 1.326
_refine_ls_restrained_S_obs 1.035
_refine_ls_R_factor_all 0.0514
_refine_ls_R_factor_obs 0.0384
_refine_ls_shift/esd_max -2.201
_refine_ls_shift/esd_mean 0.007
_refine_ls_structure_factor_coef Fsqd
_refine_ls_weighting_details 'w=1/[\s^2^(Fo^2^)+(0.0415P)^2^+1.8563P] where P=(Fo^2^+2Fc^2^)/3'
_refine_ls_weighting_scheme calc
_refine_ls_wR_factor_all 0.1311
_refine_ls_wR_factor_obs 0.0934
_reflns_number_observed 4363
_reflns_number_total 5181
_reflns_observed_criterion >2sigma(I)
_cod_data_source_file ic981419h_1.cif
_cod_data_source_block dd388
_cod_depositor_comments
;
The following automatic conversions were performed:

'_refine_ls_weighting_scheme' value 'calc
w=1/[\s^2^(Fo^2^)+(0.0415P)^2^+1.8563P] where P=(Fo^2^+2Fc^2^)/3' was
changed to 'calc'. New tag '_refine_ls_weighting_details' was
created. The value of the new tag was set to
'w=1/[\s^2^(Fo^2^)+(0.0415P)^2^+1.8563P] where P=(Fo^2^+2Fc^2^)/3'.

Automatic conversion script
Id: cif_fix_values 3143 2015-03-26 13:38:13Z robertas 
;
_cod_original_cell_volume 1470.6(22)
_cod_database_code 4321889

loop_
_symmetry_equiv_pos_as_xyz
'x, y, z'
'-x, -y, -z'

loop_
_atom_site_aniso_label
_atom_site_aniso_U_11
_atom_site_aniso_U_22
_atom_site_aniso_U_33
_atom_site_aniso_U_23
_atom_site_aniso_U_13
_atom_site_aniso_U_12
Cu1 0.0212(2) 0.0224(2) 0.0202(2) -0.00307(14) -0.00194(14) -0.00387(15)
Fe1 0.0259(3) 0.0203(2) 0.0276(2) -0.0023(2) 0.0009(2) -0.0057(2)
P1 0.0176(4) 0.0187(4) 0.0187(4) -0.0017(3) -0.0029(3) -0.0067(3)
N1 0.029(2) 0.0300(14) 0.0210(13) -0.0030(11) -0.0017(12) -0.0097(12)
N2 0.0312(15) 0.0250(14) 0.0230(13) -0.0036(11) -0.0027(11) -0.0058(12)
C1 0.032(2) 0.041(2) 0.048(2) -0.025(2) -0.001(2) -0.009(2)
O1 0.092(3) 0.052(2) 0.038(2) 0.0187(14) -0.006(2) -0.003(2)
C2 0.042(2) 0.024(2) 0.066(3) -0.012(2) -0.005(2) -0.010(2)
C3 0.029(2) 0.038(2) 0.056(2) -0.007(2) 0.003(2) -0.016(2)
C4 0.029(2) 0.033(2) 0.040(2) -0.0110(15) -0.0079(15) -0.0083(15)
C5 0.035(2) 0.040(2) 0.029(2) -0.0102(14) -0.0078(14) -0.012(2)
C6 0.024(2) 0.028(2) 0.0196(14) 0.0023(12) -0.0021(12) -0.0065(13)
C7 0.033(2) 0.0223(15) 0.0196(15) -0.0033(12) -0.0026(13) -0.0043(13)
C9 0.0183(15) 0.0244(15) 0.0241(15) -0.0018(12) -0.0048(12) -0.0063(12)
C8 0.043(2) 0.028(2) 0.041(2) 0.001(2) 0.003(2) -0.004(2)
C10 0.029(2) 0.042(2) 0.032(2) -0.0012(15) -0.0032(14) -0.019(2)
C11 0.027(2) 0.055(2) 0.043(2) -0.003(2) -0.008(2) -0.021(2)
C12 0.034(2) 0.056(2) 0.045(2) -0.009(2) -0.014(2) -0.021(2)
C13 0.033(2) 0.056(2) 0.032(2) -0.001(2) -0.016(2) -0.011(2)
C14 0.026(2) 0.045(2) 0.023(2) -0.0010(14) -0.0056(13) -0.0135(15)
C15 0.0193(15) 0.0184(14) 0.0217(14) -0.0016(11) -0.0056(12) -0.0059(11)
C16 0.025(2) 0.0214(15) 0.024(2) -0.0022(12) -0.0026(13) -0.0049(12)
C17 0.035(2) 0.026(2) 0.036(2) -0.0088(14) 0.0020(15) -0.0029(14)
C18 0.032(2) 0.025(2) 0.055(2) -0.004(2) -0.007(2) 0.0050(15)
C19 0.043(2) 0.024(2) 0.041(2) 0.0052(15) -0.017(2) -0.003(2)
C20 0.032(2) 0.025(2) 0.025(2) 0.0009(13) -0.0094(14) -0.0041(13)
C21 0.0220(15) 0.0197(14) 0.0185(14) -0.0010(11) -0.0032(12) -0.0083(12)
C22 0.025(2) 0.0228(15) 0.0237(15) 0.0006(12) -0.0065(13) -0.0089(12)
C23 0.032(2) 0.033(2) 0.027(2) -0.0017(14) -0.0047(14) -0.0195(15)
C24 0.047(2) 0.027(2) 0.035(2) 0.0063(14) -0.012(2) -0.021(2)
C25 0.046(2) 0.023(2) 0.032(2) 0.0040(13) -0.013(2) -0.0111(15)
C26 0.028(2) 0.023(2) 0.027(2) 0.0008(12) -0.0087(13) -0.0054(13)
Cl2 0.0392(5) 0.0508(6) 0.0396(5) 0.0008(4) -0.0076(4) -0.0069(4)
Cl1 0.0419(6) 0.1346(13) 0.0509(7) 0.0220(7) 0.0031(5) -0.0051(7)
C50 0.049(2) 0.062(3) 0.033(2) 0.004(2) -0.012(2) -0.013(2)

loop_
_atom_site_label
_atom_site_type_symbol
_atom_site_fract_x
_atom_site_fract_y
_atom_site_fract_z
_atom_site_U_iso_or_equiv
_atom_site_thermal_displace_type
_atom_site_occupancy
_atom_site_calc_flag
_atom_site_refinement_flags
_atom_site_disorder_group
Cu1 Cu -0.23197(4) 1.14888(3) 0.64111(2) 0.02142(12) Uani 1 d . .
Fe1 Fe 0.19439(5) 1.27179(4) 0.47971(3) 0.02484(13) Uani 1 d . .
P1 P -0.30111(8) 1.19204(7) 0.78351(5) 0.0178(2) Uani 1 d . .
N1 N -0.0997(3) 1.2283(3) 0.5573(2) 0.0263(6) Uani 1 d . .
N2 N -0.2592(3) 0.9970(2) 0.5898(2) 0.0264(6) Uani 1 d . .
C1 C 0.1889(4) 1.3793(4) 0.5902(3) 0.0390(9) Uani 1 d . .
H1B H 0.1016(4) 1.4243(4) 0.6259(3) 0.047 Uiso 1 calc R .
O1 O 0.1205(4) 1.3888(3) 0.3028(2) 0.0647(9) Uani 1 d . .
C2 C 0.2590(4) 1.4328(3) 0.5132(3) 0.0434(9) Uani 1 d . .
H2C H 0.2298(4) 1.5214(3) 0.4859(3) 0.052 Uiso 1 calc R .
C3 C 0.3840(4) 1.3358(4) 0.4833(3) 0.0400(9) Uani 1 d . .
H3A H 0.4552(4) 1.3460(4) 0.4318(3) 0.048 Uiso 1 calc R .
C4 C 0.3873(4) 1.2248(3) 0.5429(2) 0.0331(8) Uani 1 d . .
H4A H 0.4612(4) 1.1432(3) 0.5394(2) 0.040 Uiso 1 calc R .
C5 C 0.2670(4) 1.2497(3) 0.6083(2) 0.0330(8) Uani 1 d . .
H5A H 0.2438(4) 1.1897(3) 0.6589(2) 0.040 Uiso 1 calc R .
C6 C 0.2395(3) 1.1045(3) 0.4362(2) 0.0241(6) Uani 1 d . .
C7 C 0.0096(4) 1.2478(3) 0.5240(2) 0.0252(7) Uani 1 d . .
C9 C -0.1441(3) 1.1893(3) 0.8451(2) 0.0218(6) Uani 1 d . .
H9A H -0.0807(3) 1.1023(3) 0.8414(2) 0.026 Uiso 1 calc R .
C8 C 0.1477(4) 1.3424(3) 0.3731(3) 0.0389(9) Uani 1 d . .
C10 C -0.0578(4) 1.2831(4) 0.7958(2) 0.0325(8) Uani 1 d . .
H10A H -0.0330(4) 1.2635(4) 0.7329(2) 0.039 Uiso 1 calc R .
H10B H -0.1169(4) 1.3710(4) 0.7972(2) 0.039 Uiso 1 calc R .
C11 C 0.0795(4) 1.2731(4) 0.8397(2) 0.0391(9) Uani 1 d . .
H11A H 0.1424(4) 1.1876(4) 0.8333(2) 0.047 Uiso 1 calc R .
H11B H 0.1298(4) 1.3360(4) 0.8090(2) 0.047 Uiso 1 calc R .
C12 C 0.0462(4) 1.2973(4) 0.9394(3) 0.0418(9) Uani 1 d . .
H12A H 0.1356(4) 1.2875(4) 0.9662(3) 0.050 Uiso 1 calc R .
H12B H -0.0106(4) 1.3851(4) 0.9458(3) 0.050 Uiso 1 calc R .
C13 C -0.0365(4) 1.2030(4) 0.9885(2) 0.0394(9) Uani 1 d . .
H13A H -0.0596(4) 1.2215(4) 1.0517(2) 0.047 Uiso 1 calc R .
H13B H 0.0234(4) 1.1156(4) 0.9860(2) 0.047 Uiso 1 calc R .
C14 C -0.1767(4) 1.2122(4) 0.9461(2) 0.0305(7) Uani 1 d . .
H14A H -0.2253(4) 1.1481(4) 0.9769(2) 0.037 Uiso 1 calc R .
H14B H -0.2406(4) 1.2971(4) 0.9534(2) 0.037 Uiso 1 calc R .
C15 C -0.4258(3) 1.3524(3) 0.8044(2) 0.0192(6) Uani 1 d . .
H15A H -0.3641(3) 1.4105(3) 0.8111(2) 0.023 Uiso 1 calc R .
C16 C -0.5313(3) 1.3589(3) 0.8905(2) 0.0234(6) Uani 1 d . .
H16A H -0.5983(3) 1.3059(3) 0.8862(2) 0.028 Uiso 1 calc R .
H16B H -0.4783(3) 1.3246(3) 0.9424(2) 0.028 Uiso 1 calc R .
C17 C -0.6153(4) 1.4979(3) 0.9039(2) 0.0333(8) Uani 1 d . .
H17A H -0.6846(4) 1.4987(3) 0.9571(2) 0.040 Uiso 1 calc R .
H17B H -0.5490(4) 1.5487(3) 0.9145(2) 0.040 Uiso 1 calc R .
C18 C -0.6946(4) 1.5596(3) 0.8223(3) 0.0390(9) Uani 1 d . .
H18A H -0.7380(4) 1.6503(3) 0.8308(3) 0.047 Uiso 1 calc R .
H18B H -0.7715(4) 1.5176(3) 0.8175(3) 0.047 Uiso 1 calc R .
C19 C -0.5932(4) 1.5485(3) 0.7348(2) 0.0361(8) Uani 1 d . .
H19A H -0.5264(4) 1.6029(3) 0.7356(2) 0.043 Uiso 1 calc R .
H19B H -0.6493(4) 1.5802(3) 0.6839(2) 0.043 Uiso 1 calc R .
C20 C -0.5076(4) 1.4098(3) 0.7217(2) 0.0277(7) Uani 1 d . .
H20A H -0.4394(4) 1.4087(3) 0.6680(2) 0.033 Uiso 1 calc R .
H20B H -0.5730(4) 1.3572(3) 0.7129(2) 0.033 Uiso 1 calc R .
C21 C -0.3876(3) 1.0695(3) 0.8469(2) 0.0194(6) Uani 1 d . .
H21A H -0.4174(3) 1.0942(3) 0.9091(2) 0.023 Uiso 1 calc R .
C22 C -0.5215(3) 1.0638(3) 0.8032(2) 0.0230(6) Uani 1 d . .
H22A H -0.5888(3) 1.1481(3) 0.8028(2) 0.028 Uiso 1 calc R .
H22B H -0.4937(3) 1.0420(3) 0.7409(2) 0.028 Uiso 1 calc R .
C23 C -0.5951(4) 0.9628(3) 0.8550(2) 0.0288(7) Uani 1 d . .
H23A H -0.6279(4) 0.9871(3) 0.9164(2) 0.035 Uiso 1 calc R .
H23B H -0.6787(4) 0.9597(3) 0.8258(2) 0.035 Uiso 1 calc R .
C24 C -0.4905(4) 0.8302(3) 0.8575(2) 0.0338(8) Uani 1 d . .
H24A H -0.5373(4) 0.7681(3) 0.8929(2) 0.041 Uiso 1 calc R .
H24B H -0.4651(4) 0.8028(3) 0.7964(2) 0.041 Uiso 1 calc R .
C25 C -0.3542(4) 0.8318(3) 0.8985(2) 0.0326(8) Uani 1 d . .
H25A H -0.2871(4) 0.7477(3) 0.8947(2) 0.039 Uiso 1 calc R .
H25B H -0.3780(4) 0.8481(3) 0.9620(2) 0.039 Uiso 1 calc R .
C26 C -0.2820(3) 0.9357(3) 0.8496(2) 0.0255(7) Uani 1 d . .
H26A H -0.2465(3) 0.9132(3) 0.7882(2) 0.031 Uiso 1 calc R .
H26B H -0.2000(3) 0.9388(3) 0.8805(2) 0.031 Uiso 1 calc R .
Cl2 Cl -0.34655(10) 1.10273(10) 0.36493(6) 0.0439(2) Uani 1 d . .
Cl1 Cl -0.06656(13) 1.1170(2) 0.27466(8) 0.0814(5) Uani 1 d . .
C50 C -0.1636(4) 1.0886(4) 0.3768(3) 0.0477(10) Uani 1 d . .
H50A H -0.1563(4) 1.1499(4) 0.4185(3) 0.057 Uiso 1 calc R .
H50B H -0.1220(4) 1.0023(4) 0.4026(3) 0.057 Uiso 1 calc R .

loop_
_atom_type_symbol
_atom_type_description
_atom_type_scat_dispersion_real
_atom_type_scat_dispersion_imag
_atom_type_scat_source
C C 0.0033 0.0016 'International Tables Vol C Tables 4.2.6.8 and 6.1.1.4'
H H 0.0000 0.0000 'International Tables Vol C Tables 4.2.6.8 and 6.1.1.4'
P P 0.1023 0.0942 'International Tables Vol C Tables 4.2.6.8 and 6.1.1.4'
Fe Fe 0.3463 0.8444 'International Tables Vol C Tables 4.2.6.8 and 6.1.1.4'
Cu Cu 0.3201 1.2651 'International Tables Vol C Tables 4.2.6.8 and 6.1.1.4'
O O 0.0106 0.0060 'International Tables Vol C Tables 4.2.6.8 and 6.1.1.4'
N N 0.0061 0.0033 'International Tables Vol C Tables 4.2.6.8 and 6.1.1.4'
Cl Cl 0.1484 0.1585 'International Tables Vol C Tables 4.2.6.8 and 6.1.1.4'

loop_
_geom_angle_atom_site_label_1
_geom_angle_atom_site_label_2
_geom_angle_atom_site_label_3
_geom_angle
_geom_angle_site_symmetry_1
_geom_angle_site_symmetry_3
_geom_angle_publ_flag
N2 Cu1 N1 109.33(13) . . ?
N2 Cu1 P1 123.25(10) . . ?
N1 Cu1 P1 126.02(9) . . ?
C8 Fe1 C7 96.0(2) . . ?
C8 Fe1 C6 90.6(2) . . ?
C7 Fe1 C6 88.40(15) . . ?
C8 Fe1 C5 160.0(2) . . ?
C7 Fe1 C5 94.15(15) . . ?
C6 Fe1 C5 106.84(15) . . ?
C8 Fe1 C1 123.3(2) . . ?
C7 Fe1 C1 89.3(2) . . ?
C6 Fe1 C1 146.06(15) . . ?
C5 Fe1 C1 39.62(15) . . ?
C8 Fe1 C2 93.8(2) . . ?
C7 Fe1 C2 120.0(2) . . ?
C6 Fe1 C2 150.53(15) . . ?
C5 Fe1 C2 66.2(2) . . ?
C1 Fe1 C2 39.1(2) . . ?
C8 Fe1 C3 99.2(2) . . ?
C7 Fe1 C3 155.34(14) . . ?
C6 Fe1 C3 110.6(2) . . ?
C5 Fe1 C3 66.0(2) . . ?
C1 Fe1 C3 66.1(2) . . ?
C2 Fe1 C3 39.91(15) . . ?
C8 Fe1 C4 134.1(2) . . ?
C7 Fe1 C4 129.92(15) . . ?
C6 Fe1 C4 90.43(15) . . ?
C5 Fe1 C4 39.13(14) . . ?
C1 Fe1 C4 65.7(2) . . ?
C2 Fe1 C4 65.9(2) . . ?
C3 Fe1 C4 38.89(15) . . ?
C21 P1 C9 104.90(15) . . ?
C21 P1 C15 106.4(2) . . ?
C9 P1 C15 103.99(15) . . ?
C21 P1 Cu1 112.22(11) . . ?
C9 P1 Cu1 111.12(11) . . ?
C15 P1 Cu1 117.20(11) . . ?
C7 N1 Cu1 158.1(3) . . ?
C6 N2 Cu1 162.7(3) 2_576 . ?
C2 C1 C5 108.4(3) . . ?
C2 C1 Fe1 70.5(2) . . ?
C5 C1 Fe1 70.2(2) . . ?
C1 C2 C3 107.8(3) . . ?
C1 C2 Fe1 70.4(2) . . ?
C3 C2 Fe1 70.6(2) . . ?
C4 C3 C2 107.3(3) . . ?
C4 C3 Fe1 70.6(2) . . ?
C2 C3 Fe1 69.5(2) . . ?
C3 C4 C5 108.9(3) . . ?
C3 C4 Fe1 70.5(2) . . ?
C5 C4 Fe1 69.8(2) . . ?
C4 C5 C1 107.6(3) . . ?
C4 C5 Fe1 71.1(2) . . ?
C1 C5 Fe1 70.2(2) . . ?
N2 C6 Fe1 176.3(3) 2_576 . ?
N1 C7 Fe1 174.7(3) . . ?
C14 C9 C10 110.7(3) . . ?
C14 C9 P1 116.4(2) . . ?
C10 C9 P1 110.0(2) . . ?
O1 C8 Fe1 178.4(4) . . ?
C11 C10 C9 111.0(3) . . ?
C12 C11 C10 111.3(3) . . ?
C13 C12 C11 110.4(3) . . ?
C12 C13 C14 111.2(3) . . ?
C9 C14 C13 110.5(3) . . ?
C16 C15 C20 110.1(3) . . ?
C16 C15 P1 116.7(2) . . ?
C20 C15 P1 111.5(2) . . ?
C17 C16 C15 111.0(3) . . ?
C18 C17 C16 111.9(3) . . ?
C17 C18 C19 111.6(3) . . ?
C18 C19 C20 112.6(3) . . ?
C19 C20 C15 110.8(3) . . ?
C22 C21 C26 109.8(2) . . ?
C22 C21 P1 110.0(2) . . ?
C26 C21 P1 110.8(2) . . ?
C23 C22 C21 110.9(3) . . ?
C24 C23 C22 110.3(3) . . ?
C25 C24 C23 111.6(3) . . ?
C24 C25 C26 111.5(3) . . ?
C25 C26 C21 111.5(3) . . ?
Cl1 C50 Cl2 112.1(2) . . ?

loop_
_geom_bond_atom_site_label_1
_geom_bond_atom_site_label_2
_geom_bond_distance
_geom_bond_site_symmetry_2
_geom_bond_publ_flag
Cu1 N2 1.953(3) . ?
Cu1 N1 1.957(3) . ?
Cu1 P1 2.206(2) . ?
Fe1 C8 1.750(4) . ?
Fe1 C7 1.886(4) . ?
Fe1 C6 1.897(4) . ?
Fe1 C5 2.093(4) . ?
Fe1 C1 2.094(4) . ?
Fe1 C2 2.096(4) . ?
Fe1 C3 2.110(4) . ?
Fe1 C4 2.111(4) . ?
P1 C21 1.843(3) . ?
P1 C9 1.855(3) . ?
P1 C15 1.863(3) . ?
N1 C7 1.163(4) . ?
N2 C6 1.154(4) 2_576 ?
C1 C2 1.402(6) . ?
C1 C5 1.419(5) . ?
O1 C8 1.145(5) . ?
C2 C3 1.435(5) . ?
C3 C4 1.405(5) . ?
C4 C5 1.408(5) . ?
C6 N2 1.154(4) 2_576 ?
C9 C14 1.532(4) . ?
C9 C10 1.533(4) . ?
C10 C11 1.522(5) . ?
C11 C12 1.516(5) . ?
C12 C13 1.513(5) . ?
C13 C14 1.536(5) . ?
C15 C16 1.531(4) . ?
C15 C20 1.536(4) . ?
C16 C17 1.525(4) . ?
C17 C18 1.522(5) . ?
C18 C19 1.524(5) . ?
C19 C20 1.526(5) . ?
C21 C22 1.531(4) . ?
C21 C26 1.534(4) . ?
C22 C23 1.529(4) . ?
C23 C24 1.521(5) . ?
C24 C25 1.518(5) . ?
C25 C26 1.530(5) . ?
Cl2 C50 1.757(4) . ?
Cl1 C50 1.726(4) . ?
